data_2218530
loop_
_publ_author_name
'Jiang, Yuan-Yuan'
'Miao, Shao-Bin'
'Deng, Dong-Sheng'
'Ji, Bao-Ming'

_publ_section_title
;
 6,6'-Dimethoxy-2,2',3,3',5-pentanitro-1,1'-biphenyl
;
_journal_coeditor_code SI2086
_journal_issue 6
_journal_name_full 'Acta Crystallographica Section E'
_journal_page_first o951
_journal_paper_doi 10.1107/S1600536808011926
_journal_volume 64
_journal_year 2008
_chemical_formula_iupac 'C14 H9 N5 O12'
_chemical_formula_moiety 'C14 H9 N5 O12'
_chemical_formula_sum 'C14 H9 N5 O12'
_chemical_formula_weight 439.26
_chemical_name_systematic
;
6,6'-Dimethoxy-2,2',3,3',5-pentanitro-1,1'-biphenyl
;
_space_group_IT_number 2
_symmetry_cell_setting triclinic
_symmetry_space_group_name_Hall '-P 1'
_symmetry_space_group_name_H-M 'P -1'
_atom_sites_solution_hydrogens geom
_atom_sites_solution_primary direct
_atom_sites_solution_secondary difmap
_audit_creation_method SHELXL-97
_cell_angle_alpha 82.5650(10)
_cell_angle_beta 62.2850(10)
_cell_angle_gamma 60.5200(10)
_cell_formula_units_Z 2
_cell_length_a 10.3765(13)
_cell_length_b 10.4423(13)
_cell_length_c 10.4429(13)
_cell_measurement_reflns_used 2971
_cell_measurement_temperature 291(2)
_cell_measurement_theta_max 25.50
_cell_measurement_theta_min 2.43
_cell_volume 864.73(19)
_computing_cell_refinement 'SAINT (Bruker, 2004)'
_computing_data_collection 'APEX2 (Bruker, 2004)'
_computing_data_reduction 'SAINT (Bruker, 2004)'
_computing_molecular_graphics 'SHELXTL (Sheldrick, 2008)'
_computing_publication_material 'SHELXTL (Sheldrick, 2008)'
_computing_structure_refinement 'SHELXL97 (Sheldrick, 2008)'
_computing_structure_solution 'SHELXS97 (Sheldrick, 2008)'
_diffrn_ambient_temperature 291(2)
_diffrn_measured_fraction_theta_full 0.990
_diffrn_measured_fraction_theta_max 0.990
_diffrn_measurement_device_type 'Bruker APEXII CCD area-detector'
_diffrn_measurement_method '\f and \w'
_diffrn_radiation_monochromator graphite
_diffrn_radiation_source 'fine-focus sealed tube'
_diffrn_radiation_type MoK\a
_diffrn_radiation_wavelength 0.71073
_diffrn_reflns_av_R_equivalents 0.0132
_diffrn_reflns_av_sigmaI/netI 0.0189
_diffrn_reflns_limit_h_max 12
_diffrn_reflns_limit_h_min -12
_diffrn_reflns_limit_k_max 12
_diffrn_reflns_limit_k_min -12
_diffrn_reflns_limit_l_max 12
_diffrn_reflns_limit_l_min -12
_diffrn_reflns_number 6598
_diffrn_reflns_theta_full 25.50
_diffrn_reflns_theta_max 25.50
_diffrn_reflns_theta_min 2.43
_diffrn_standards_number 0
_exptl_absorpt_coefficient_mu 0.151
_exptl_absorpt_correction_T_max 0.9580
_exptl_absorpt_correction_T_min 0.9404
_exptl_absorpt_correction_type multi-scan
_exptl_absorpt_process_details '(SADABS; Sheldrick, 1996)'
_exptl_crystal_colour yellow
_exptl_crystal_density_diffrn 1.687
_exptl_crystal_density_method 'not measured'
_exptl_crystal_description block
_exptl_crystal_F_000 448
_exptl_crystal_size_max 0.41
_exptl_crystal_size_mid 0.34
_exptl_crystal_size_min 0.29
_refine_diff_density_max 0.252
_refine_diff_density_min -0.215
_refine_ls_extinction_method none
_refine_ls_goodness_of_fit_ref 1.019
_refine_ls_hydrogen_treatment constr
_refine_ls_matrix_type full
_refine_ls_number_parameters 282
_refine_ls_number_reflns 3194
_refine_ls_number_restraints 0
_refine_ls_restrained_S_all 1.019
_refine_ls_R_factor_all 0.0493
_refine_ls_R_factor_gt 0.0414
_refine_ls_shift/su_max 0.000
_refine_ls_shift/su_mean 0.000
_refine_ls_structure_factor_coef Fsqd
_refine_ls_weighting_details 'w=1/[\s^2^(Fo^2^)+(0.059P)^2^+0.3851P] where P=(Fo^2^+2Fc^2^)/3'
_refine_ls_weighting_scheme calc
_refine_ls_wR_factor_gt 0.1104
_refine_ls_wR_factor_ref 0.1171
_reflns_number_gt 2686
_reflns_number_total 3194
_reflns_threshold_expression I>2\s(I)
_cod_data_source_file si2086.cif
_cod_data_source_block I
_cod_depositor_comments
;
The following automatic conversions were performed:
'_symmetry_cell_setting' value 'Triclinic' changed to 'triclinic'
according to '/home/saulius/struct/CIF-dictionaries/cif_core.dic'
dictionary named 'cif_core.dic' version 2.4.1 from 2010-06-29.

Automatic conversion script
Id: cif_fix_enum 1527 2010-12-29 10:47:43Z saulius 

The following automatic conversions were performed:

'_symmetry_cell_setting' value 'Triclinic' changed to 'triclinic'
according to /home/saulius/struct/CIF-dictionaries/cif_core.dic
dictionary named 'cif_core.dic' version 2.4.1 from 2010-06-29.

Automatic conversion script
Id: cif_fix_values 1715 2011-07-08 13:25:40Z adriana 
;
_cod_database_code 2218530
_cod_database_fobs_code 2218530

loop_
_symmetry_equiv_pos_as_xyz
'x, y, z'
'-x, -y, -z'

loop_
_atom_site_type_symbol
_atom_site_label
_atom_site_fract_x
_atom_site_fract_y
_atom_site_fract_z
_atom_site_U_iso_or_equiv
_atom_site_adp_type
_atom_site_calc_flag
_atom_site_refinement_flags
_atom_site_occupancy
O O1 0.36354(18) 0.70656(16) 0.19497(14) 0.0448(3) Uani d . 1
O O2 0.69388(15) 0.72440(14) 0.24022(14) 0.0382(3) Uani d . 1
O O3 0.4217(2) 0.40331(19) 0.2500(2) 0.0678(5) Uani d . 1
O O4 0.1905(2) 0.4489(2) 0.4428(3) 0.0852(6) Uani d . 1
O O5 0.2186(3) 0.6187(2) 0.84423(19) 0.0803(6) Uani d . 1
O O6 0.2172(2) 0.8273(2) 0.83302(16) 0.0648(5) Uani d . 1
O O7 0.5003(2) 0.8533(2) 0.57692(17) 0.0582(4) Uani d . 1
O O8 0.2549(2) 1.03379(17) 0.61824(19) 0.0640(5) Uani d . 1
O O9 0.2989(2) 1.33902(17) 0.06894(18) 0.0571(4) Uani d . 1
O O10 0.0962(2) 1.3106(2) 0.2303(2) 0.0846(7) Uani d . 1
O O11 0.0882(2) 1.0384(2) 0.2635(2) 0.0761(6) Uani d . 1
O O12 0.04620(19) 1.1239(2) 0.46358(18) 0.0702(5) Uani d . 1
N N1 0.3036(2) 0.4748(2) 0.3675(2) 0.0507(5) Uani d . 1
N N2 0.2378(2) 0.7181(2) 0.77767(18) 0.0484(4) Uani d . 1
N N3 0.3645(2) 0.90493(19) 0.58132(16) 0.0404(4) Uani d . 1
N N4 0.2444(2) 1.26902(17) 0.15879(17) 0.0391(4) Uani d . 1
N N5 0.1327(2) 1.06936(18) 0.3386(2) 0.0433(4) Uani d . 1
C C1 0.3442(2) 0.69672(19) 0.33107(19) 0.0316(4) Uani d . 1
C C2 0.3056(2) 0.59612(19) 0.4225(2) 0.0351(4) Uani d . 1
C C3 0.2736(2) 0.6019(2) 0.5661(2) 0.0371(4) Uani d . 1
H H3 0.2441 0.5362 0.6249 0.045 Uiso calc R 1
C C4 0.2859(2) 0.7060(2) 0.62141(19) 0.0351(4) Uani d . 1
C C5 0.3359(2) 0.80022(19) 0.52985(19) 0.0314(4) Uani d . 1
C C6 0.3661(2) 0.79704(18) 0.38642(18) 0.0283(4) Uani d . 1
C C7 0.4211(2) 0.89880(18) 0.28967(17) 0.0280(4) Uani d . 1
C C8 0.5928(2) 0.85656(18) 0.21610(18) 0.0287(4) Uani d . 1
C C9 0.6454(2) 0.9505(2) 0.12600(18) 0.0330(4) Uani d . 1
H H9 0.7584 0.9224 0.0769 0.040 Uiso calc R 1
C C10 0.5303(2) 1.08464(19) 0.10979(18) 0.0331(4) Uani d . 1
H H10 0.5660 1.1471 0.0507 0.040 Uiso calc R 1
C C11 0.3623(2) 1.12714(18) 0.18047(18) 0.0308(4) Uani d . 1
C C12 0.3096(2) 1.03275(19) 0.26904(18) 0.0302(4) Uani d . 1
C C13 0.2548(4) 0.6888(3) 0.1570(3) 0.0651(7) Uani d . 1
H H13A 0.3124 0.5908 0.1070 0.098 Uiso calc R 1
H H13B 0.2243 0.7609 0.0946 0.098 Uiso calc R 1
H H13C 0.1559 0.7028 0.2442 0.098 Uiso calc R 1
C C14 0.8715(2) 0.6715(2) 0.1654(3) 0.0536(6) Uani d . 1
H H14A 0.9102 0.6645 0.0619 0.080 Uiso calc R 1
H H14B 0.9285 0.5755 0.1910 0.080 Uiso calc R 1
H H14C 0.8939 0.7394 0.1934 0.080 Uiso calc R 1

loop_
_atom_site_aniso_label
_atom_site_aniso_U_11
_atom_site_aniso_U_22
_atom_site_aniso_U_33
_atom_site_aniso_U_12
_atom_site_aniso_U_13
_atom_site_aniso_U_23
O1 0.0591(9) 0.0572(9) 0.0359(7) -0.0397(8) -0.0238(7) 0.0089(6)
O2 0.0289(6) 0.0334(7) 0.0451(7) -0.0130(5) -0.0157(6) 0.0099(5)
O3 0.0824(13) 0.0479(9) 0.0718(12) -0.0313(9) -0.0322(10) -0.0061(8)
O4 0.0745(13) 0.0756(13) 0.1234(17) -0.0582(11) -0.0347(12) 0.0068(12)
O5 0.1272(17) 0.1048(15) 0.0559(10) -0.0899(15) -0.0508(11) 0.0482(10)
O6 0.0882(13) 0.0741(12) 0.0384(8) -0.0475(10) -0.0264(8) 0.0091(8)
O7 0.0600(10) 0.0829(12) 0.0526(9) -0.0446(9) -0.0309(8) 0.0070(8)
O8 0.0900(13) 0.0396(9) 0.0696(11) -0.0276(9) -0.0460(10) 0.0029(7)
O9 0.0681(10) 0.0444(8) 0.0624(10) -0.0317(8) -0.0342(8) 0.0286(7)
O10 0.0399(9) 0.0592(11) 0.1113(16) -0.0129(8) -0.0246(10) 0.0458(11)
O11 0.0482(10) 0.0769(12) 0.1132(16) -0.0263(9) -0.0453(10) -0.0055(11)
O12 0.0383(8) 0.0812(12) 0.0476(10) -0.0124(8) -0.0077(7) 0.0123(9)
N1 0.0541(11) 0.0396(9) 0.0703(13) -0.0277(9) -0.0332(10) 0.0094(9)
N2 0.0543(11) 0.0646(12) 0.0385(9) -0.0381(10) -0.0243(8) 0.0213(9)
N3 0.0540(10) 0.0481(10) 0.0313(8) -0.0321(9) -0.0224(7) 0.0098(7)
N4 0.0467(10) 0.0305(8) 0.0402(9) -0.0181(7) -0.0226(8) 0.0103(7)
N5 0.0327(8) 0.0344(9) 0.0536(11) -0.0137(7) -0.0189(8) 0.0149(7)
C1 0.0280(8) 0.0314(9) 0.0333(9) -0.0139(7) -0.0132(7) 0.0033(7)
C2 0.0309(9) 0.0296(9) 0.0464(10) -0.0163(7) -0.0173(8) 0.0042(8)
C3 0.0335(9) 0.0347(10) 0.0450(11) -0.0203(8) -0.0185(8) 0.0158(8)
C4 0.0338(9) 0.0400(10) 0.0328(9) -0.0198(8) -0.0162(8) 0.0116(8)
C5 0.0305(9) 0.0312(9) 0.0340(9) -0.0153(7) -0.0166(7) 0.0064(7)
C6 0.0247(8) 0.0257(8) 0.0322(9) -0.0112(7) -0.0132(7) 0.0055(7)
C7 0.0317(9) 0.0279(8) 0.0263(8) -0.0158(7) -0.0136(7) 0.0036(6)
C8 0.0308(9) 0.0288(8) 0.0281(8) -0.0143(7) -0.0147(7) 0.0022(7)
C9 0.0314(9) 0.0375(9) 0.0306(9) -0.0202(8) -0.0109(7) 0.0026(7)
C10 0.0427(10) 0.0336(9) 0.0288(9) -0.0250(8) -0.0146(8) 0.0060(7)
C11 0.0383(9) 0.0271(8) 0.0288(8) -0.0156(7) -0.0177(7) 0.0048(7)
C12 0.0303(9) 0.0311(9) 0.0281(8) -0.0153(7) -0.0127(7) 0.0037(7)
C13 0.098(2) 0.0792(18) 0.0680(15) -0.0620(16) -0.0593(15) 0.0260(13)
C14 0.0295(10) 0.0445(12) 0.0705(15) -0.0120(9) -0.0182(10) 0.0085(10)

loop_
_atom_type_symbol
_atom_type_description
_atom_type_scat_dispersion_real
_atom_type_scat_dispersion_imag
_atom_type_scat_source
C C 0.0033 0.0016 'International Tables Vol C Tables 4.2.6.8 and 6.1.1.4'
H H 0.0000 0.0000 'International Tables Vol C Tables 4.2.6.8 and 6.1.1.4'
N N 0.0061 0.0033 'International Tables Vol C Tables 4.2.6.8 and 6.1.1.4'
O O 0.0106 0.0060 'International Tables Vol C Tables 4.2.6.8 and 6.1.1.4'

loop_
_geom_angle_atom_site_label_1
_geom_angle_atom_site_label_2
_geom_angle_atom_site_label_3
_geom_angle
C1 O1 C13 120.36(16)
C8 O2 C14 118.30(14)
O4 N1 O3 124.87(19)
O4 N1 C2 118.4(2)
O3 N1 C2 116.66(17)
O5 N2 O6 124.23(18)
O5 N2 C4 117.39(18)
O6 N2 C4 118.38(16)
O8 N3 O7 126.09(18)
O8 N3 C5 117.95(16)
O7 N3 C5 115.89(17)
O9 N4 O10 122.95(17)
O9 N4 C11 118.70(16)
O10 N4 C11 118.34(15)
O12 N5 O11 125.41(19)
O12 N5 C12 118.04(18)
O11 N5 C12 116.54(17)
O1 C1 C2 126.17(16)
O1 C1 C6 116.23(15)
C2 C1 C6 117.61(16)
C3 C2 C1 122.38(16)
C3 C2 N1 116.34(16)
C1 C2 N1 121.24(17)
C2 C3 C4 119.28(16)
C2 C3 H3 120.4
C4 C3 H3 120.4
C3 C4 C5 119.40(16)
C3 C4 N2 118.23(16)
C5 C4 N2 122.31(17)
C6 C5 C4 121.87(16)
C6 C5 N3 116.95(15)
C4 C5 N3 121.15(15)
C5 C6 C1 119.15(15)
C5 C6 C7 120.87(15)
C1 C6 C7 119.98(15)
C12 C7 C8 118.36(15)
C12 C7 C6 122.25(15)
C8 C7 C6 119.39(14)
O2 C8 C9 125.08(15)
O2 C8 C7 115.04(14)
C9 C8 C7 119.88(15)
C10 C9 C8 120.20(16)
C10 C9 H9 119.9
C8 C9 H9 119.9
C9 C10 C11 120.58(16)
C9 C10 H10 119.7
C11 C10 H10 119.7
C10 C11 C12 119.36(16)
C10 C11 N4 118.98(15)
C12 C11 N4 121.66(16)
C7 C12 C11 121.61(16)
C7 C12 N5 117.27(15)
C11 C12 N5 121.06(15)
O1 C13 H13A 109.5
O1 C13 H13B 109.5
H13A C13 H13B 109.5
O1 C13 H13C 109.5
H13A C13 H13C 109.5
H13B C13 H13C 109.5
O2 C14 H14A 109.5
O2 C14 H14B 109.5
H14A C14 H14B 109.5
O2 C14 H14C 109.5
H14A C14 H14C 109.5
H14B C14 H14C 109.5

loop_
_geom_bond_atom_site_label_1
_geom_bond_atom_site_label_2
_geom_bond_distance
O1 C1 1.337(2)
O1 C13 1.451(3)
O2 C8 1.341(2)
O2 C14 1.443(2)
O3 N1 1.225(3)
O4 N1 1.211(2)
O5 N2 1.220(2)
O6 N2 1.223(2)
O7 N3 1.215(2)
O8 N3 1.214(2)
O9 N4 1.212(2)
O10 N4 1.212(2)
O11 N5 1.218(2)
O12 N5 1.197(2)
N1 C2 1.470(2)
N2 C4 1.470(2)
N3 C5 1.481(2)
N4 C11 1.459(2)
N5 C12 1.478(2)
C1 C2 1.405(2)
C1 C6 1.413(2)
C2 C3 1.380(3)
C3 C4 1.379(3)
C3 H3 0.9300
C4 C5 1.396(2)
C5 C6 1.382(2)
C6 C7 1.503(2)
C7 C12 1.379(2)
C7 C8 1.414(2)
C8 C9 1.399(2)
C9 C10 1.377(3)
C9 H9 0.9300
C10 C11 1.381(3)
C10 H10 0.9300
C11 C12 1.396(2)
C13 H13A 0.9600
C13 H13B 0.9600
C13 H13C 0.9600
C14 H14A 0.9600
C14 H14B 0.9600
C14 H14C 0.9600

loop_
_geom_hbond_atom_site_label_D
_geom_hbond_atom_site_label_H
_geom_hbond_atom_site_label_A
_geom_hbond_site_symmetry_A
_geom_hbond_distance_DH
_geom_hbond_distance_HA
_geom_hbond_distance_DA
_geom_hbond_angle_DHA
_geom_hbond_publ_flag
C13 H13A O3 . 0.96 2.45 2.926(3) 110.7 yes
C14 H14B O10 1_645 0.96 2.55 3.502(3) 173.9 yes
C14 H14C O8 2_676 0.96 2.58 3.371(3) 140.2 yes

loop_
_geom_torsion_atom_site_label_1
_geom_torsion_atom_site_label_2
_geom_torsion_atom_site_label_3
_geom_torsion_atom_site_label_4
_geom_torsion
C13 O1 C1 C2 39.2(3)
C13 O1 C1 C6 -141.22(19)
O1 C1 C2 C3 -174.24(17)
C6 C1 C2 C3 6.2(3)
O1 C1 C2 N1 8.1(3)
C6 C1 C2 N1 -171.47(16)
O4 N1 C2 C3 45.1(3)
O3 N1 C2 C3 -132.0(2)
O4 N1 C2 C1 -137.1(2)
O3 N1 C2 C1 45.8(3)
C1 C2 C3 C4 -2.5(3)
N1 C2 C3 C4 175.21(16)
C2 C3 C4 C5 -2.2(3)
C2 C3 C4 N2 175.03(16)
O5 N2 C4 C3 12.9(3)
O6 N2 C4 C3 -166.04(19)
O5 N2 C4 C5 -170.01(19)
O6 N2 C4 C5 11.1(3)
C3 C4 C5 C6 3.1(3)
N2 C4 C5 C6 -173.96(16)
C3 C4 C5 N3 -174.78(16)
N2 C4 C5 N3 8.2(3)
O8 N3 C5 C6 81.7(2)
O7 N3 C5 C6 -95.50(19)
O8 N3 C5 C4 -100.3(2)
O7 N3 C5 C4 82.5(2)
C4 C5 C6 C1 0.6(3)
N3 C5 C6 C1 178.61(15)
C4 C5 C6 C7 -179.53(15)
N3 C5 C6 C7 -1.6(2)
O1 C1 C6 C5 175.27(15)
C2 C1 C6 C5 -5.1(2)
O1 C1 C6 C7 -4.6(2)
C2 C1 C6 C7 175.07(15)
C5 C6 C7 C12 -95.4(2)
C1 C6 C7 C12 84.4(2)
C5 C6 C7 C8 84.9(2)
C1 C6 C7 C8 -95.26(19)
C14 O2 C8 C9 -1.7(3)
C14 O2 C8 C7 178.11(16)
C12 C7 C8 O2 -179.37(14)
C6 C7 C8 O2 0.3(2)
C12 C7 C8 C9 0.4(2)
C6 C7 C8 C9 -179.88(15)
O2 C8 C9 C10 -179.60(15)
C7 C8 C9 C10 0.6(2)
C8 C9 C10 C11 -0.9(3)
C9 C10 C11 C12 0.0(2)
C9 C10 C11 N4 -179.06(15)
O9 N4 C11 C10 6.8(2)
O10 N4 C11 C10 -174.16(19)
O9 N4 C11 C12 -172.27(17)
O10 N4 C11 C12 6.8(3)
C8 C7 C12 C11 -1.3(2)
C6 C7 C12 C11 179.06(15)
C8 C7 C12 N5 175.72(15)
C6 C7 C12 N5 -3.9(2)
C10 C11 C12 C7 1.0(2)
N4 C11 C12 C7 -179.88(15)
C10 C11 C12 N5 -175.84(16)
N4 C11 C12 N5 3.2(2)
O12 N5 C12 C7 84.0(2)
O11 N5 C12 C7 -94.7(2)
O12 N5 C12 C11 -99.0(2)
O11 N5 C12 C11 82.3(2)

loop_
_cod_related_entry_id
_cod_related_entry_database
_cod_related_entry_code
1 ChemSpider 24739980
